data_2108360
loop_
_publ_author_name
'Ming, Mei'
'Shi, Jun'

_publ_section_title
;
 Solvent-mediated structural transformations of copper(II) coordination
 polymers induced by different short-chain alcohols
;
_journal_coeditor_code UM5021SUP1
_journal_issue 1
_journal_name_full 'Acta Crystallographica Section B'
_journal_page_first
;
;
_journal_paper_doi 10.1107/S2052520618017481
_journal_volume 75
_journal_year 2019
_chemical_formula_sum 'C38 H24 Cu5 F6 N18 O14'
_chemical_formula_weight 1388.45
_space_group_crystal_system triclinic
_space_group_IT_number 2
_space_group_name_Hall '-P 1'
_space_group_name_H-M_alt 'P -1'
_symmetry_space_group_name_Hall '-P 1'
_symmetry_space_group_name_H-M 'P -1'
_atom_sites_solution_hydrogens mixed
_audit_creation_method SHELXL-2018/3
_cell_angle_alpha 99.680(2)
_cell_angle_beta 101.459(2)
_cell_angle_gamma 90.199(2)
_cell_formula_units_Z 1
_cell_length_a 7.2091(8)
_cell_length_b 12.3296(13)
_cell_length_c 13.5573(14)
_cell_measurement_reflns_used 3896
_cell_measurement_temperature 173(2)
_cell_measurement_theta_max 28.36
_cell_measurement_theta_min 2.89
_cell_volume 1163.4(2)
_computing_cell_refinement 'Bruker SMART'
_computing_data_collection 'Bruker SMART'
_computing_data_reduction 'Bruker SAINT'
_computing_molecular_graphics 'Bruker SHELXTL'
_computing_publication_material 'Bruker SHELXTL'
_computing_structure_refinement 'SHELXL-2018/3 (Sheldrick, 2018)'
_computing_structure_solution 'Bruker SHELXTL'
_diffrn_ambient_temperature 173(2)
_diffrn_measured_fraction_theta_full 0.998
_diffrn_measured_fraction_theta_max 0.991
_diffrn_measurement_device_type 'CCD area detector'
_diffrn_measurement_method 'phi and omega scans'
_diffrn_radiation_type MoK\a
_diffrn_radiation_wavelength 0.71073
_diffrn_reflns_av_R_equivalents 0.0194
_diffrn_reflns_av_unetI/netI 0.0378
_diffrn_reflns_Laue_measured_fraction_full 0.998
_diffrn_reflns_Laue_measured_fraction_max 0.991
_diffrn_reflns_limit_h_max 9
_diffrn_reflns_limit_h_min -9
_diffrn_reflns_limit_k_max 16
_diffrn_reflns_limit_k_min -10
_diffrn_reflns_limit_l_max 16
_diffrn_reflns_limit_l_min -18
_diffrn_reflns_number 8692
_diffrn_reflns_point_group_measured_fraction_full 0.998
_diffrn_reflns_point_group_measured_fraction_max 0.991
_diffrn_reflns_theta_full 25.242
_diffrn_reflns_theta_max 28.377
_diffrn_reflns_theta_min 1.677
_exptl_absorpt_coefficient_mu 2.361
_exptl_absorpt_correction_T_max 0.676
_exptl_absorpt_correction_T_min 0.625
_exptl_absorpt_correction_type multi-scan
_exptl_absorpt_process_details SADABS
_exptl_crystal_colour green
_exptl_crystal_density_diffrn 1.982
_exptl_crystal_description block
_exptl_crystal_F_000 689
_exptl_crystal_size_max 0.220
_exptl_crystal_size_mid 0.210
_exptl_crystal_size_min 0.180
_exptl_transmission_factor_max 0.676
_exptl_transmission_factor_min 0.625
_refine_diff_density_max 0.729
_refine_diff_density_min -0.731
_refine_diff_density_rms 0.096
_refine_ls_extinction_method none
_refine_ls_goodness_of_fit_ref 1.033
_refine_ls_hydrogen_treatment constr
_refine_ls_matrix_type full
_refine_ls_number_parameters 370
_refine_ls_number_reflns 5780
_refine_ls_number_restraints 0
_refine_ls_restrained_S_all 1.033
_refine_ls_R_factor_all 0.0374
_refine_ls_R_factor_gt 0.0307
_refine_ls_shift/su_max 0.000
_refine_ls_shift/su_mean 0.000
_refine_ls_structure_factor_coef Fsqd
_refine_ls_weighting_details 'w=1/[\s^2^(Fo^2^)+(0.0354P)^2^+0.7399P] where P=(Fo^2^+2Fc^2^)/3'
_refine_ls_weighting_scheme calc
_refine_ls_wR_factor_gt 0.0725
_refine_ls_wR_factor_ref 0.0757
_reflns_Friedel_coverage 0.000
_reflns_number_gt 4998
_reflns_number_total 5780
_reflns_threshold_expression 'I > 2\s(I)'
_cod_data_source_file um5021sup1.cif
_cod_data_source_block 4
_cod_database_code 2108360
_publcif_datablock.id {26955d02-cce6-4b2d-afb7-6e71a1af7982}

_shelx_shelxl_version_number 2018/3
_shelx_space_group_comment
; 
The symmetry employed for this shelxl refinement is uniquely defined 
by the following loop, which should always be used as a source of 
symmetry information in preference to the above space-group names. 
They are only intended as comments. 
;
_shelx_estimated_absorpt_t_min 0.625
_shelx_estimated_absorpt_t_max 0.676
_publcif_info_exptl_table_max_cols 4
_publcif_info_exptl_table_use_headnotes n
_publcif_funding_html
;
;

loop_
_space_group_symop_operation_xyz
'x, y, z'
'-x, -y, -z'

loop_
_atom_site_label
_atom_site_type_symbol
_atom_site_fract_x
_atom_site_fract_y
_atom_site_fract_z
_atom_site_U_iso_or_equiv
_atom_site_adp_type
_atom_site_occupancy
_atom_site_site_symmetry_order
_atom_site_calc_flag
_atom_site_refinement_flags_posn
_atom_site_refinement_flags_adp
_atom_site_refinement_flags_occupancy
Cu1 Cu 0.21427(4) -0.02306(2) 0.22407(2) 0.00780(7) Uani 1 1 d . . .
Cu2 Cu 0.000000 0.000000 0.000000 0.00774(9) Uani 1 2 d S . P
Cu3 Cu 0.000000 0.500000 0.500000 0.00644(8) Uani 1 2 d S . P
Cu4 Cu 0.500000 0.500000 0.500000 0.00714(8) Uani 1 2 d S . P
O1 O 0.0275(2) 0.14915(12) 0.08114(12) 0.0125(3) Uani 1 1 d . . .
O2 O 0.1285(2) 0.12868(12) 0.24534(12) 0.0107(3) Uani 1 1 d . . .
O3 O 0.2679(2) -0.17385(12) 0.23879(12) 0.0104(3) Uani 1 1 d . . .
O4 O 0.3113(2) -0.23397(13) 0.07933(13) 0.0150(3) Uani 1 1 d . . .
O5 O 0.1338(2) 0.66793(12) 0.48808(12) 0.0094(3) Uani 1 1 d . . .
O6 O 0.4417(2) 0.64934(12) 0.55460(12) 0.0089(3) Uani 1 1 d . . .
O7 O 0.3192(2) -0.02612(12) 0.07145(12) 0.0107(3) Uani 1 1 d . . .
H7 H 0.326988 -0.095321 0.068485 0.016 Uiso 1 1 d R U .
F1 F 0.4699(2) -0.62924(11) 0.08496(11) 0.0227(3) Uani 1 1 d . . .
F2 F -0.1499(2) 0.54116(11) 0.10886(11) 0.0239(3) Uani 1 1 d . . .
F3 F 0.05237(18) 1.06668(10) 0.63791(11) 0.0159(3) Uani 1 1 d . . .
N1 N 0.3812(3) -0.47811(15) 0.31985(15) 0.0103(4) Uani 1 1 d . . .
N2 N -0.0265(2) 0.44335(14) 0.34608(14) 0.0079(3) Uani 1 1 d . . .
N3 N 0.5262(3) 0.97133(14) 0.68695(14) 0.0092(4) Uani 1 1 d . . .
N4 N -0.0300(3) -0.06119(15) 0.12456(14) 0.0092(4) Uani 1 1 d . . .
N5 N -0.1179(3) -0.14782(16) 0.11940(16) 0.0152(4) Uani 1 1 d . . .
N6 N -0.2056(4) -0.2254(2) 0.1165(2) 0.0332(6) Uani 1 1 d . . .
N7 N 0.2558(2) 0.43294(14) 0.52474(15) 0.0089(4) Uani 1 1 d . . .
N8 N 0.2671(3) 0.33979(15) 0.54387(14) 0.0101(4) Uani 1 1 d . . .
N9 N 0.2806(3) 0.25191(16) 0.56125(18) 0.0188(4) Uani 1 1 d . . .
C1 C 0.3030(3) -0.24742(17) 0.16660(17) 0.0099(4) Uani 1 1 d . . .
C2 C 0.3418(3) -0.36002(17) 0.19383(18) 0.0107(4) Uani 1 1 d . . .
C3 C 0.3393(3) -0.38085(17) 0.29116(17) 0.0103(4) Uani 1 1 d . . .
H3 H 0.306233 -0.323211 0.339783 0.012 Uiso 1 1 calc R U .
C4 C 0.3866(3) -0.44365(18) 0.12119(18) 0.0123(4) Uani 1 1 d . . .
H4 H 0.390391 -0.432380 0.053984 0.015 Uiso 1 1 calc R U .
C5 C 0.4255(3) -0.54404(18) 0.15138(18) 0.0132(5) Uani 1 1 d . . .
C6 C 0.4243(3) -0.55923(17) 0.24944(17) 0.0108(4) Uani 1 1 d . . .
H6 H 0.454709 -0.628977 0.267932 0.013 Uiso 1 1 calc R U .
C7 C 0.0560(3) 0.18142(17) 0.17547(17) 0.0085(4) Uani 1 1 d . . .
C8 C 0.0037(3) 0.29750(17) 0.20960(17) 0.0095(4) Uani 1 1 d . . .
C9 C 0.0164(3) 0.33976(17) 0.31232(17) 0.0087(4) Uani 1 1 d . . .
H9 H 0.057285 0.293213 0.360968 0.010 Uiso 1 1 calc R U .
C10 C -0.0555(3) 0.36499(18) 0.13782(17) 0.0125(4) Uani 1 1 d . . .
H10 H -0.067844 0.338811 0.066711 0.015 Uiso 1 1 calc R U .
C11 C -0.0952(3) 0.47142(18) 0.17449(18) 0.0132(5) Uani 1 1 d . . .
C12 C -0.0812(3) 0.50936(17) 0.27707(18) 0.0116(4) Uani 1 1 d . . .
H12 H -0.110529 0.583318 0.299515 0.014 Uiso 1 1 calc R U .
C13 C 0.2915(3) 0.70292(17) 0.53801(16) 0.0080(4) Uani 1 1 d . . .
C14 C 0.3162(3) 0.82302(17) 0.58752(17) 0.0087(4) Uani 1 1 d . . .
C15 C 0.1619(3) 0.89092(17) 0.58508(17) 0.0090(4) Uani 1 1 d . . .
H15 H 0.038111 0.864778 0.550197 0.011 Uiso 1 1 calc R U .
C16 C 0.1974(3) 0.99773(17) 0.63567(17) 0.0104(4) Uani 1 1 d . . .
C17 C 0.3769(3) 1.03748(17) 0.68496(17) 0.0115(4) Uani 1 1 d . . .
H17 H 0.395730 1.112170 0.717865 0.014 Uiso 1 1 calc R U .
C18 C 0.4942(3) 0.86615(17) 0.63828(17) 0.0096(4) Uani 1 1 d . . .
H18 H 0.598613 0.819340 0.638805 0.012 Uiso 1 1 calc R U .
C19 C 0.4843(3) 0.02365(19) 0.05221(18) 0.0127(4) Uani 1 1 d . . .
H19A H 0.595898 0.010990 0.104168 0.015 Uiso 1 1 calc R U .
H19B H 0.469571 0.104101 0.057564 0.015 Uiso 1 1 calc R U .

loop_
_atom_site_aniso_label
_atom_site_aniso_U_11
_atom_site_aniso_U_22
_atom_site_aniso_U_33
_atom_site_aniso_U_23
_atom_site_aniso_U_13
_atom_site_aniso_U_12
Cu1 0.00958(13) 0.00355(12) 0.00842(14) -0.00067(9) -0.00115(10) 0.00193(9)
Cu2 0.01120(18) 0.00402(16) 0.00634(18) -0.00139(13) -0.00028(14) 0.00199(13)
Cu3 0.00686(17) 0.00354(16) 0.00757(18) -0.00126(13) 0.00008(13) 0.00233(12)
Cu4 0.00682(17) 0.00236(16) 0.01125(19) -0.00092(13) 0.00117(14) 0.00147(12)
O1 0.0206(8) 0.0062(7) 0.0097(8) -0.0004(6) 0.0017(6) 0.0039(6)
O2 0.0138(8) 0.0055(7) 0.0104(8) -0.0006(6) -0.0017(6) 0.0041(6)
O3 0.0133(8) 0.0051(7) 0.0109(8) -0.0003(6) -0.0005(6) 0.0024(6)
O4 0.0240(9) 0.0095(8) 0.0120(8) 0.0027(6) 0.0043(7) 0.0051(6)
O5 0.0080(7) 0.0074(7) 0.0113(8) 0.0005(6) -0.0007(6) 0.0000(6)
O6 0.0097(7) 0.0038(7) 0.0114(8) -0.0013(6) 0.0004(6) 0.0025(5)
O7 0.0116(7) 0.0078(7) 0.0131(8) 0.0021(6) 0.0033(6) 0.0024(6)
F1 0.0437(9) 0.0102(7) 0.0144(7) -0.0009(5) 0.0086(7) 0.0124(6)
F2 0.0459(10) 0.0105(7) 0.0132(7) 0.0045(5) -0.0013(7) 0.0116(6)
F3 0.0136(7) 0.0085(6) 0.0231(8) -0.0007(5) 0.0000(6) 0.0075(5)
N1 0.0098(9) 0.0095(9) 0.0112(9) 0.0023(7) 0.0005(7) 0.0012(7)
N2 0.0067(8) 0.0057(8) 0.0095(9) -0.0012(7) -0.0002(7) 0.0010(6)
N3 0.0112(9) 0.0052(8) 0.0094(9) 0.0000(7) -0.0010(7) 0.0016(7)
N4 0.0100(9) 0.0064(8) 0.0092(9) -0.0006(7) -0.0014(7) -0.0007(7)
N5 0.0140(10) 0.0123(9) 0.0168(10) 0.0030(8) -0.0034(8) 0.0019(7)
N6 0.0313(14) 0.0193(12) 0.0436(16) 0.0096(11) -0.0082(12) -0.0106(10)
N7 0.0066(8) 0.0051(8) 0.0147(10) 0.0015(7) 0.0011(7) 0.0021(6)
N8 0.0068(8) 0.0112(9) 0.0119(9) 0.0009(7) 0.0016(7) 0.0025(7)
N9 0.0159(10) 0.0106(10) 0.0323(13) 0.0100(9) 0.0055(9) 0.0040(8)
C1 0.0082(10) 0.0073(10) 0.0124(11) 0.0002(8) -0.0009(8) 0.0009(7)
C2 0.0100(10) 0.0063(9) 0.0147(11) 0.0020(8) -0.0008(8) 0.0009(8)
C3 0.0092(10) 0.0072(10) 0.0132(11) 0.0003(8) 0.0006(8) 0.0019(8)
C4 0.0150(11) 0.0107(10) 0.0102(11) 0.0011(8) 0.0009(9) 0.0027(8)
C5 0.0158(11) 0.0073(10) 0.0143(12) -0.0013(8) 0.0003(9) 0.0016(8)
C6 0.0116(10) 0.0064(9) 0.0129(11) 0.0021(8) -0.0014(8) 0.0008(8)
C7 0.0089(10) 0.0059(9) 0.0097(10) -0.0017(8) 0.0016(8) 0.0004(7)
C8 0.0091(10) 0.0062(9) 0.0111(11) -0.0017(8) -0.0004(8) 0.0013(7)
C9 0.0073(9) 0.0045(9) 0.0130(11) -0.0001(8) 0.0005(8) 0.0023(7)
C10 0.0188(11) 0.0080(10) 0.0083(11) -0.0017(8) -0.0004(9) 0.0027(8)
C11 0.0158(11) 0.0095(10) 0.0131(11) 0.0030(9) -0.0013(9) 0.0055(8)
C12 0.0125(10) 0.0047(9) 0.0161(12) -0.0007(8) 0.0015(9) 0.0039(8)
C13 0.0108(10) 0.0052(9) 0.0086(10) 0.0014(8) 0.0037(8) 0.0035(7)
C14 0.0118(10) 0.0053(9) 0.0088(10) 0.0009(8) 0.0016(8) 0.0017(8)
C15 0.0094(10) 0.0073(9) 0.0097(10) 0.0020(8) -0.0002(8) 0.0026(8)
C16 0.0121(10) 0.0070(10) 0.0120(11) 0.0026(8) 0.0012(8) 0.0067(8)
C17 0.0145(11) 0.0057(9) 0.0126(11) -0.0004(8) 0.0005(9) 0.0040(8)
C18 0.0125(10) 0.0043(9) 0.0108(11) 0.0001(8) 0.0005(8) 0.0032(8)
C19 0.0106(10) 0.0121(10) 0.0147(12) 0.0015(9) 0.0017(9) 0.0006(8)

loop_
_atom_type_symbol
_atom_type_description
_atom_type_scat_dispersion_real
_atom_type_scat_dispersion_imag
_atom_type_scat_source
C C 0.0033 0.0016 'International Tables Vol C Tables 4.2.6.8 and 6.1.1.4'
H H 0.0000 0.0000 'International Tables Vol C Tables 4.2.6.8 and 6.1.1.4'
N N 0.0061 0.0033 'International Tables Vol C Tables 4.2.6.8 and 6.1.1.4'
O O 0.0106 0.0060 'International Tables Vol C Tables 4.2.6.8 and 6.1.1.4'
F F 0.0171 0.0103 'International Tables Vol C Tables 4.2.6.8 and 6.1.1.4'
Cu Cu 0.3201 1.2651 'International Tables Vol C Tables 4.2.6.8 and 6.1.1.4'

loop_
_geom_angle_atom_site_label_1
_geom_angle_atom_site_label_2
_geom_angle_atom_site_label_3
_geom_angle
_geom_angle_site_symmetry_1
_geom_angle_site_symmetry_3
O3 Cu1 O2 162.96(7) . .
O3 Cu1 N4 94.74(7) . .
O2 Cu1 N4 86.88(7) . .
O3 Cu1 N3 90.31(7) . 2_666
O2 Cu1 N3 89.95(7) . 2_666
N4 Cu1 N3 172.40(8) . 2_666
O3 Cu1 O7 97.15(6) . .
O2 Cu1 O7 99.85(6) . .
N4 Cu1 O7 80.29(7) . .
N3 Cu1 O7 93.46(7) 2_666 .
O1 Cu2 O1 180.00(11) 2 .
O1 Cu2 N4 89.60(7) 2 2
O1 Cu2 N4 90.40(7) . 2
O1 Cu2 N4 90.40(7) 2 .
O1 Cu2 N4 89.60(7) . .
N4 Cu2 N4 180.0 2 .
O1 Cu2 O7 91.66(6) 2 .
O1 Cu2 O7 88.34(6) . .
N4 Cu2 O7 100.59(6) 2 .
N4 Cu2 O7 79.41(6) . .
O1 Cu2 O7 88.34(6) 2 2
O1 Cu2 O7 91.66(6) . 2
N4 Cu2 O7 79.41(6) 2 2
N4 Cu2 O7 100.59(6) . 2
O7 Cu2 O7 180.0 . 2
N7 Cu3 N7 180.0 . 2_566
N7 Cu3 N2 89.23(7) . .
N7 Cu3 N2 90.77(7) 2_566 .
N7 Cu3 N2 90.77(7) . 2_566
N7 Cu3 N2 89.23(7) 2_566 2_566
N2 Cu3 N2 180.0 . 2_566
N7 Cu3 O5 91.74(6) . .
N7 Cu3 O5 88.26(6) 2_566 .
N2 Cu3 O5 92.25(6) . .
N2 Cu3 O5 87.75(6) 2_566 .
N7 Cu3 O5 88.26(6) . 2_566
N7 Cu3 O5 91.74(6) 2_566 2_566
N2 Cu3 O5 87.75(6) . 2_566
N2 Cu3 O5 92.25(6) 2_566 2_566
O5 Cu3 O5 180.0 . 2_566
O6 Cu4 O6 180.0 2_666 .
O6 Cu4 N7 93.42(7) 2_666 2_666
O6 Cu4 N7 86.58(7) . 2_666
O6 Cu4 N7 86.58(7) 2_666 .
O6 Cu4 N7 93.42(7) . .
N7 Cu4 N7 180.0 2_666 .
C7 O1 Cu2 131.10(14) . .
C7 O2 Cu1 125.64(14) . .
C1 O3 Cu1 123.81(14) . .
C13 O5 Cu3 122.71(13) . .
C13 O6 Cu4 131.53(14) . .
C19 O7 Cu1 130.35(13) . .
C19 O7 Cu2 127.80(13) . .
Cu1 O7 Cu2 85.38(5) . .
C19 O7 H7 112.5 . .
Cu1 O7 H7 86.9 . .
Cu2 O7 H7 104.9 . .
C3 N1 C6 117.5(2) . .
C9 N2 C12 118.24(19) . .
C9 N2 Cu3 120.43(15) . .
C12 N2 Cu3 121.30(15) . .
C18 N3 C17 117.91(19) . .
C18 N3 Cu1 120.70(15) . 2_666
C17 N3 Cu1 120.94(15) . 2_666
N5 N4 Cu1 121.11(15) . .
N5 N4 Cu2 122.60(15) . .
Cu1 N4 Cu2 105.22(8) . .
N6 N5 N4 176.8(3) . .
N8 N7 Cu3 119.14(15) . .
N8 N7 Cu4 115.38(15) . .
Cu3 N7 Cu4 124.86(9) . .
N9 N8 N7 178.8(2) . .
O4 C1 O3 126.4(2) . .
O4 C1 C2 118.0(2) . .
O3 C1 C2 115.5(2) . .
C4 C2 C3 119.3(2) . .
C4 C2 C1 119.4(2) . .
C3 C2 C1 121.4(2) . .
N1 C3 C2 123.3(2) . .
N1 C3 H3 118.4 . .
C2 C3 H3 118.4 . .
C5 C4 C2 116.7(2) . .
C5 C4 H4 121.6 . .
C2 C4 H4 121.6 . .
F1 C5 C6 118.4(2) . .
F1 C5 C4 120.1(2) . .
C6 C5 C4 121.4(2) . .
N1 C6 C5 121.8(2) . .
N1 C6 H6 119.1 . .
C5 C6 H6 119.1 . .
O1 C7 O2 127.6(2) . .
O1 C7 C8 115.97(19) . .
O2 C7 C8 116.44(19) . .
C9 C8 C10 119.0(2) . .
C9 C8 C7 121.11(19) . .
C10 C8 C7 119.9(2) . .
N2 C9 C8 123.0(2) . .
N2 C9 H9 118.5 . .
C8 C9 H9 118.5 . .
C11 C10 C8 116.9(2) . .
C11 C10 H10 121.5 . .
C8 C10 H10 121.5 . .
F2 C11 C12 118.4(2) . .
F2 C11 C10 119.6(2) . .
C12 C11 C10 121.9(2) . .
N2 C12 C11 120.9(2) . .
N2 C12 H12 119.5 . .
C11 C12 H12 119.5 . .
O5 C13 O6 127.7(2) . .
O5 C13 C14 118.63(18) . .
O6 C13 C14 113.68(18) . .
C18 C14 C15 119.1(2) . .
C18 C14 C13 119.83(19) . .
C15 C14 C13 121.04(19) . .
C16 C15 C14 116.7(2) . .
C16 C15 H15 121.6 . .
C14 C15 H15 121.6 . .
F3 C16 C15 119.36(19) . .
F3 C16 C17 118.34(19) . .
C15 C16 C17 122.3(2) . .
N3 C17 C16 120.7(2) . .
N3 C17 H17 119.6 . .
C16 C17 H17 119.6 . .
N3 C18 C14 123.2(2) . .
N3 C18 H18 118.4 . .
C14 C18 H18 118.4 . .
O7 C19 C19 110.5(2) . 2_655
O7 C19 H19A 109.5 . .
C19 C19 H19A 109.5 2_655 .
O7 C19 H19B 109.5 . .
C19 C19 H19B 109.5 2_655 .
H19A C19 H19B 108.1 . .

loop_
_geom_bond_atom_site_label_1
_geom_bond_atom_site_label_2
_geom_bond_distance
_geom_bond_site_symmetry_2
Cu1 O3 1.9352(15) .
Cu1 O2 1.9655(15) .
Cu1 N4 1.9948(18) .
Cu1 N3 2.0493(18) 2_666
Cu1 O7 2.3346(16) .
Cu2 O1 1.9650(15) 2
Cu2 O1 1.9651(15) .
Cu2 N4 2.0099(19) 2
Cu2 N4 2.0099(19) .
Cu2 O7 2.3582(15) .
Cu2 O7 2.3582(15) 2
Cu3 N7 2.0138(18) .
Cu3 N7 2.0138(18) 2_566
Cu3 N2 2.0566(19) .
Cu3 N2 2.0566(19) 2_566
Cu3 O5 2.3248(15) .
Cu3 O5 2.3248(15) 2_566
Cu4 O6 1.9456(14) 2_666
Cu4 O6 1.9457(15) .
Cu4 N7 2.0525(18) 2_666
Cu4 N7 2.0525(18) .
O1 C7 1.249(3) .
O2 C7 1.267(3) .
O3 C1 1.283(3) .
O4 C1 1.235(3) .
O5 C13 1.237(3) .
O6 C13 1.272(2) .
O7 C19 1.426(3) .
O7 H7 0.8500 .
F1 C5 1.347(3) .
F2 C11 1.344(3) .
F3 C16 1.352(2) .
N1 C3 1.339(3) .
N1 C6 1.344(3) .
N2 C9 1.341(3) .
N2 C12 1.343(3) .
N3 C18 1.349(3) .
N3 C17 1.351(3) .
N4 N5 1.225(3) .
N5 N6 1.136(3) .
N7 N8 1.219(3) .
N8 N9 1.147(3) .
C1 C2 1.509(3) .
C2 C4 1.387(3) .
C2 C3 1.389(3) .
C3 H3 0.9500 .
C4 C5 1.380(3) .
C4 H4 0.9500 .
C5 C6 1.375(3) .
C6 H6 0.9500 .
C7 C8 1.502(3) .
C8 C9 1.387(3) .
C8 C10 1.390(3) .
C9 H9 0.9500 .
C10 C11 1.375(3) .
C10 H10 0.9500 .
C11 C12 1.374(3) .
C12 H12 0.9500 .
C13 C14 1.514(3) .
C14 C18 1.387(3) .
C14 C15 1.393(3) .
C15 C16 1.376(3) .
C15 H15 0.9500 .
C16 C17 1.379(3) .
C17 H17 0.9500 .
C18 H18 0.9500 .
C19 C19 1.498(5) 2_655
C19 H19A 0.9900 .
C19 H19B 0.9900 .

loop_
_geom_hbond_atom_site_label_D
_geom_hbond_atom_site_label_H
_geom_hbond_atom_site_label_A
_geom_hbond_distance_DH
_geom_hbond_distance_HA
_geom_hbond_distance_DA
_geom_hbond_angle_DHA
_geom_hbond_site_symmetry_A
_geom_hbond_publ_flag
C18 H18 O2 0.95 2.27 2.856(3) 118.7 2_666 yes
C17 H17 O3 0.95 2.46 2.964(3) 112.7 2_666 yes
C12 H12 N8 0.95 2.64 3.308(3) 127.8 2_566 yes
C10 H10 O4 0.95 2.53 3.302(3) 138.1 2 yes
C9 H9 N8 0.95 2.61 3.296(3) 129.8 . yes
C6 H6 O6 0.95 2.43 3.034(3) 121.4 2_656 yes
C4 H4 F1 0.95 2.52 3.417(3) 156.7 2_645 yes
C3 H3 O5 0.95 2.58 3.274(3) 130.0 1_545 yes
O7 H7 O4 0.85 1.75 2.584(2) 168.4 . yes

loop_
_geom_torsion_atom_site_label_1
_geom_torsion_atom_site_label_2
_geom_torsion_atom_site_label_3
_geom_torsion_atom_site_label_4
_geom_torsion
_geom_torsion_site_symmetry_1
_geom_torsion_site_symmetry_4
Cu1 O3 C1 O4 1.4(3) . .
Cu1 O3 C1 C2 179.84(13) . .
O4 C1 C2 C4 0.5(3) . .
O3 C1 C2 C4 -178.08(19) . .
O4 C1 C2 C3 178.5(2) . .
O3 C1 C2 C3 -0.1(3) . .
C6 N1 C3 C2 -1.2(3) . .
C4 C2 C3 N1 1.1(3) . .
C1 C2 C3 N1 -176.9(2) . .
C3 C2 C4 C5 0.3(3) . .
C1 C2 C4 C5 178.4(2) . .
C2 C4 C5 F1 179.9(2) . .
C2 C4 C5 C6 -1.6(3) . .
C3 N1 C6 C5 -0.1(3) . .
F1 C5 C6 N1 -179.9(2) . .
C4 C5 C6 N1 1.5(3) . .
Cu2 O1 C7 O2 22.4(3) . .
Cu2 O1 C7 C8 -159.65(15) . .
Cu1 O2 C7 O1 -1.1(3) . .
Cu1 O2 C7 C8 -179.00(13) . .
O1 C7 C8 C9 175.4(2) . .
O2 C7 C8 C9 -6.4(3) . .
O1 C7 C8 C10 -5.8(3) . .
O2 C7 C8 C10 172.4(2) . .
C12 N2 C9 C8 -1.1(3) . .
Cu3 N2 C9 C8 -179.12(16) . .
C10 C8 C9 N2 0.2(3) . .
C7 C8 C9 N2 179.07(19) . .
C9 C8 C10 C11 1.0(3) . .
C7 C8 C10 C11 -177.9(2) . .
C8 C10 C11 F2 178.8(2) . .
C8 C10 C11 C12 -1.3(4) . .
C9 N2 C12 C11 0.8(3) . .
Cu3 N2 C12 C11 178.82(17) . .
F2 C11 C12 N2 -179.7(2) . .
C10 C11 C12 N2 0.4(4) . .
Cu3 O5 C13 O6 42.7(3) . .
Cu3 O5 C13 C14 -136.84(16) . .
Cu4 O6 C13 O5 7.7(4) . .
Cu4 O6 C13 C14 -172.74(14) . .
O5 C13 C14 C18 -175.8(2) . .
O6 C13 C14 C18 4.6(3) . .
O5 C13 C14 C15 5.7(3) . .
O6 C13 C14 C15 -173.9(2) . .
C18 C14 C15 C16 -1.0(3) . .
C13 C14 C15 C16 177.5(2) . .
C14 C15 C16 F3 -178.47(19) . .
C14 C15 C16 C17 1.3(3) . .
C18 N3 C17 C16 0.8(3) . .
Cu1 N3 C17 C16 -171.56(17) 2_666 .
F3 C16 C17 N3 178.5(2) . .
C15 C16 C17 N3 -1.2(4) . .
C17 N3 C18 C14 -0.6(3) . .
Cu1 N3 C18 C14 171.81(17) 2_666 .
C15 C14 C18 N3 0.7(3) . .
C13 C14 C18 N3 -177.8(2) . .
Cu1 O7 C19 C19 166.04(17) . 2_655
Cu2 O7 C19 C19 -72.3(3) . 2_655

loop_
_publcif_info_tables.block_id
_publcif_info_tables.reference_item
{77263a8b-2e45-4806-ae67-8c4d2a7416cd} '_publcif_info_datablock.publ_exptl'
{3cc2aba3-872e-4564-8104-f0f4be9a82af} '_geom_hbond_atom_site_label_D'
{26955d02-cce6-4b2d-afb7-6e71a1af7982} '_geom_hbond_atom_site_label_D'

loop_
_publcif_info_cif.paper_type
CB

loop_
_publcif_info_datablock.id
_publcif_info_datablock.publ_exptl
_publcif_info_datablock.publ_geom
_publcif_info_datablock.structure
{77263a8b-2e45-4806-ae67-8c4d2a7416cd} ? ? ?
{0195a901-8c5a-4379-aed8-70c7375ced51} y y y
{4b9ab5ac-ab4a-4503-b26b-51f73fc577ff} y y y
{3cc2aba3-872e-4564-8104-f0f4be9a82af} y y y
{26955d02-cce6-4b2d-afb7-6e71a1af7982} y y y

loop_
_publcif_info_exptl_table_extra_item
sin_theta_over_lambda_max

_cod_database_fobs_code 2108360
